data_7000296
loop_
_publ_author_name
'Lee, Young Hoon'
'Harrowfield, Jack'
'Kim, Yang'
'Lim, Woo Taik'
'Park, Yu Cheol'
'Thu\'ery, Pierre'

_publ_section_title
;
 Functionalised azetidines as ligands: pyridyl-complemented
 coordination
;
_journal_issue 3
_journal_name_full 'Dalton Transactions'
_journal_page_first 434
_journal_page_last 442
_journal_paper_doi 10.1039/b812295d
_journal_year 2009
_chemical_formula_sum 'C11 H17 Cl2 Cu N3'
_chemical_formula_weight 325.72
_space_group_IT_number 2
_symmetry_cell_setting triclinic
_symmetry_space_group_name_Hall '-P 1'
_symmetry_space_group_name_H-M 'P -1'
_atom_sites_solution_hydrogens geom
_atom_sites_solution_primary direct
_atom_sites_solution_secondary difmap
_audit_creation_method SHELXL-97
_cell_angle_alpha 90.706(4)
_cell_angle_beta 102.629(4)
_cell_angle_gamma 104.858(4)
_cell_formula_units_Z 4
_cell_length_a 9.1460(5)
_cell_length_b 9.9979(7)
_cell_length_c 15.1346(11)
_cell_measurement_reflns_used 9324
_cell_measurement_temperature 100(2)
_cell_measurement_theta_max 25.68
_cell_measurement_theta_min 2.37
_cell_volume 1301.85(15)
_computing_cell_refinement 'HKL2000 (Otwinowski & Minor, 1997)'
_computing_data_collection 'COLLECT (Hooft, 1998)'
_computing_data_reduction 'HKL2000 (Otwinowski & Minor, 1997)'
_computing_molecular_graphics 'SHELXTL (Sheldrick, 1999)'
_computing_publication_material 'SHELXTL (Sheldrick, 1999); PLATON (Spek, 2003)'
_computing_structure_refinement 'SHELXL-97 (Sheldrick, 1997)'
_computing_structure_solution 'SHELXS-97 (Sheldrick, 1997)'
_diffrn_ambient_temperature 100(2)
_diffrn_measured_fraction_theta_full 0.906
_diffrn_measured_fraction_theta_max 0.906
_diffrn_measurement_device_type 'Nonius Kappa-CCD area-detector diffractometer'
_diffrn_measurement_method '\f scan with 2\% steps'
_diffrn_radiation_monochromator graphite
_diffrn_radiation_source 'fine-focus sealed tube'
_diffrn_radiation_type MoK\a
_diffrn_radiation_wavelength 0.71073
_diffrn_reflns_av_R_equivalents 0.0353
_diffrn_reflns_av_sigmaI/netI 0.0462
_diffrn_reflns_limit_h_max 11
_diffrn_reflns_limit_h_min -10
_diffrn_reflns_limit_k_max 12
_diffrn_reflns_limit_k_min -12
_diffrn_reflns_limit_l_max 17
_diffrn_reflns_limit_l_min -18
_diffrn_reflns_number 9324
_diffrn_reflns_theta_full 25.68
_diffrn_reflns_theta_max 25.68
_diffrn_reflns_theta_min 2.37
_diffrn_standards_decay_% 0
_diffrn_standards_interval_time 0
_diffrn_standards_number 0
_exptl_absorpt_coefficient_mu 2.068
_exptl_absorpt_correction_T_max 0.902
_exptl_absorpt_correction_T_min 0.789
_exptl_absorpt_correction_type multi-scan
_exptl_absorpt_process_details 'SCALEPACK (Otwinowski & Minor, 1997)'
_exptl_crystal_colour 'translucent light blue'
_exptl_crystal_density_diffrn 1.662
_exptl_crystal_density_method 'not measured'
_exptl_crystal_description platelet
_exptl_crystal_F_000 668
_exptl_crystal_size_max 0.16
_exptl_crystal_size_mid 0.13
_exptl_crystal_size_min 0.05
_refine_diff_density_max 0.492
_refine_diff_density_min -0.645
_refine_diff_density_rms 0.081
_refine_ls_extinction_method none
_refine_ls_goodness_of_fit_ref 1.066
_refine_ls_hydrogen_treatment constr
_refine_ls_matrix_type full
_refine_ls_number_parameters 312
_refine_ls_number_reflns 4483
_refine_ls_number_restraints 0
_refine_ls_restrained_S_all 1.066
_refine_ls_R_factor_all 0.0406
_refine_ls_R_factor_gt 0.0354
_refine_ls_shift/su_max 0.001
_refine_ls_shift/su_mean 0.000
_refine_ls_structure_factor_coef Fsqd
_refine_ls_weighting_details 'calc w=1/[\s^2^(Fo^2^)+(0.0243P)^2^+2.5260P] where P=(Fo^2^+2Fc^2^)/3'
_refine_ls_weighting_scheme calc
_refine_ls_wR_factor_gt 0.0854
_refine_ls_wR_factor_ref 0.0876
_reflns_number_gt 3992
_reflns_number_total 4483
_reflns_threshold_expression >2sigma(I)
_cod_data_source_file b812295d.txt
_cod_data_source_block yk0613
_cod_database_code 7000296

loop_
_symmetry_equiv_pos_as_xyz
'x, y, z'
'-x, -y, -z'

loop_
_atom_site_label
_atom_site_type_symbol
_atom_site_fract_x
_atom_site_fract_y
_atom_site_fract_z
_atom_site_U_iso_or_equiv
_atom_site_adp_type
_atom_site_occupancy
_atom_site_symmetry_multiplicity
_atom_site_calc_flag
_atom_site_refinement_flags
_atom_site_disorder_assembly
_atom_site_disorder_group
Cu1 Cu 0.75595(5) 0.61231(4) 0.38621(3) 0.01484(11) Uani 1 1 d . . .
Cu2 Cu 0.76515(5) 1.01112(4) 0.88769(3) 0.01607(11) Uani 1 1 d . . .
Cl1 Cl 0.52101(9) 0.65751(8) 0.41205(5) 0.01874(18) Uani 1 1 d . . .
Cl2 Cl 0.99251(9) 0.71280(8) 0.49110(6) 0.02042(18) Uani 1 1 d . . .
Cl3 Cl 1.0000 1.0000 1.0000 0.0211(2) Uani 1 2 d S . .
Cl4 Cl 0.53266(9) 0.86181(8) 0.91630(6) 0.01889(18) Uani 1 1 d . . .
Cl5 Cl 0.0000 0.5000 0.0000 0.0232(3) Uani 1 2 d S . .
N1 N 0.7197(3) 0.4381(3) 0.45019(19) 0.0184(6) Uani 1 1 d . . .
H1A H 0.8054 0.4277 0.4795 0.022 Uiso 1 1 d R . .
H1B H 0.6507 0.4443 0.4834 0.022 Uiso 1 1 d R . .
N2 N 0.7239(3) 0.4806(3) 0.27362(18) 0.0153(6) Uani 1 1 d . . .
N3 N 0.7803(3) 0.7730(3) 0.30536(19) 0.0165(6) Uani 1 1 d . . .
N4 N 0.7439(3) 1.1712(3) 0.95978(19) 0.0188(6) Uani 1 1 d . . .
H4A H 0.6913 1.1393 1.0010 0.023 Uiso 1 1 d R . .
H4B H 0.8412 1.2406 0.9830 0.023 Uiso 1 1 d R . .
N5 N 0.7327(3) 1.1303(3) 0.78062(18) 0.0154(6) Uani 1 1 d . . .
N6 N 0.7886(3) 0.8650(3) 0.80225(18) 0.0157(6) Uani 1 1 d . . .
C1 C 0.6379(4) 0.3207(3) 0.3820(2) 0.0216(7) Uani 1 1 d . . .
H1C H 0.5292 0.3194 0.3617 0.026 Uiso 1 1 calc R . .
H1D H 0.6437 0.2336 0.4080 0.026 Uiso 1 1 calc R . .
C2 C 0.7164(4) 0.3403(3) 0.3027(2) 0.0203(7) Uani 1 1 d . . .
H2A H 0.8204 0.3280 0.3210 0.024 Uiso 1 1 calc R . .
H2B H 0.6577 0.2722 0.2530 0.024 Uiso 1 1 calc R . .
C3 C 0.8320(4) 0.5369(3) 0.2143(2) 0.0181(7) Uani 1 1 d . . .
H3A H 0.8462 0.4666 0.1746 0.022 Uiso 1 1 calc R . .
H3B H 0.9313 0.5963 0.2468 0.022 Uiso 1 1 calc R . .
C4 C 0.5928(4) 0.5085(3) 0.2032(2) 0.0172(7) Uani 1 1 d . . .
H4C H 0.5227 0.5477 0.2284 0.021 Uiso 1 1 calc R . .
H4D H 0.5358 0.4298 0.1604 0.021 Uiso 1 1 calc R . .
C5 C 0.7158(4) 0.6180(3) 0.1663(2) 0.0163(7) Uani 1 1 d . . .
C6 C 0.6921(4) 0.6170(4) 0.0637(2) 0.0229(8) Uani 1 1 d . . .
H6A H 0.6064 0.6546 0.0391 0.034 Uiso 1 1 calc R . .
H6B H 0.6703 0.5234 0.0386 0.034 Uiso 1 1 calc R . .
H6C H 0.7846 0.6723 0.0486 0.034 Uiso 1 1 calc R . .
C7 C 0.7522(4) 0.7624(3) 0.2128(2) 0.0150(7) Uani 1 1 d . . .
C8 C 0.7625(4) 0.8806(4) 0.1649(2) 0.0194(7) Uani 1 1 d . . .
H8 H 0.7420 0.8727 0.1018 0.023 Uiso 1 1 calc R . .
C9 C 0.8032(4) 1.0099(4) 0.2107(2) 0.0214(7) Uani 1 1 d . . .
H9 H 0.8100 1.0893 0.1788 0.026 Uiso 1 1 calc R . .
C10 C 0.8339(4) 1.0203(3) 0.3046(2) 0.0193(7) Uani 1 1 d . . .
H10 H 0.8630 1.1063 0.3369 0.023 Uiso 1 1 calc R . .
C11 C 0.8201(4) 0.8993(3) 0.3487(2) 0.0166(7) Uani 1 1 d . . .
H11 H 0.8393 0.9057 0.4118 0.020 Uiso 1 1 calc R . .
C12 C 0.6524(4) 1.2467(4) 0.8956(2) 0.0204(7) Uani 1 1 d . . .
H12A H 0.6572 1.3359 0.9237 0.024 Uiso 1 1 calc R . .
H12B H 0.5444 1.1936 0.8779 0.024 Uiso 1 1 calc R . .
C13 C 0.7231(4) 1.2664(3) 0.8137(2) 0.0191(7) Uani 1 1 d . . .
H13A H 0.6592 1.3049 0.7664 0.023 Uiso 1 1 calc R . .
H13B H 0.8260 1.3302 0.8301 0.023 Uiso 1 1 calc R . .
C14 C 0.6010(4) 1.0402(3) 0.7094(2) 0.0168(7) Uani 1 1 d . . .
H14A H 0.5410 1.0918 0.6694 0.020 Uiso 1 1 calc R . .
H14B H 0.5338 0.9654 0.7336 0.020 Uiso 1 1 calc R . .
C15 C 0.8390(4) 1.1297(3) 0.7186(2) 0.0178(7) Uani 1 1 d . . .
H15A H 0.9395 1.1180 0.7489 0.021 Uiso 1 1 calc R . .
H15B H 0.8506 1.2082 0.6813 0.021 Uiso 1 1 calc R . .
C16 C 0.7241(4) 0.9947(3) 0.6682(2) 0.0164(7) Uani 1 1 d . . .
C17 C 0.6992(4) 0.9891(4) 0.5655(2) 0.0224(7) Uani 1 1 d . . .
H17A H 0.7937 0.9857 0.5489 0.034 Uiso 1 1 calc R . .
H17B H 0.6698 1.0703 0.5434 0.034 Uiso 1 1 calc R . .
H17C H 0.6182 0.9078 0.5393 0.034 Uiso 1 1 calc R . .
C18 C 0.7653(4) 0.8681(3) 0.7105(2) 0.0161(7) Uani 1 1 d . . .
C19 C 0.7826(4) 0.7599(4) 0.6587(2) 0.0194(7) Uani 1 1 d . . .
H19 H 0.7669 0.7631 0.5960 0.023 Uiso 1 1 calc R . .
C20 C 0.8229(4) 0.6472(4) 0.6996(2) 0.0231(8) Uani 1 1 d . . .
H20 H 0.8348 0.5749 0.6650 0.028 Uiso 1 1 calc R . .
C21 C 0.8450(4) 0.6444(4) 0.7928(2) 0.0224(8) Uani 1 1 d . . .
H21 H 0.8722 0.5702 0.8223 0.027 Uiso 1 1 calc R . .
C22 C 0.8257(4) 0.7538(3) 0.8412(2) 0.0197(7) Uani 1 1 d . . .
H22 H 0.8389 0.7508 0.9037 0.024 Uiso 1 1 calc R . .

loop_
_atom_site_aniso_label
_atom_site_aniso_U_11
_atom_site_aniso_U_22
_atom_site_aniso_U_33
_atom_site_aniso_U_23
_atom_site_aniso_U_13
_atom_site_aniso_U_12
Cu1 0.0175(2) 0.0139(2) 0.0133(2) 0.00255(15) 0.00414(16) 0.00386(16)
Cu2 0.0207(2) 0.0156(2) 0.0135(2) 0.00135(15) 0.00480(16) 0.00684(17)
Cl1 0.0188(4) 0.0209(4) 0.0196(4) 0.0048(3) 0.0079(3) 0.0076(3)
Cl2 0.0180(4) 0.0204(4) 0.0201(4) 0.0014(3) -0.0003(3) 0.0040(3)
Cl3 0.0187(6) 0.0238(6) 0.0189(6) -0.0003(5) -0.0018(5) 0.0076(5)
Cl4 0.0188(4) 0.0189(4) 0.0195(4) 0.0014(3) 0.0068(3) 0.0039(3)
Cl5 0.0213(6) 0.0251(6) 0.0217(6) 0.0001(5) 0.0024(5) 0.0059(5)
N1 0.0167(14) 0.0199(14) 0.0190(15) 0.0040(12) 0.0049(12) 0.0048(12)
N2 0.0172(14) 0.0135(13) 0.0151(14) 0.0029(11) 0.0023(11) 0.0048(11)
N3 0.0146(13) 0.0185(14) 0.0151(14) 0.0005(11) 0.0029(11) 0.0026(12)
N4 0.0198(14) 0.0190(14) 0.0178(15) 0.0018(12) 0.0044(12) 0.0053(12)
N5 0.0152(13) 0.0162(13) 0.0142(14) 0.0004(11) 0.0025(11) 0.0039(11)
N6 0.0175(14) 0.0161(13) 0.0131(14) 0.0000(11) 0.0029(11) 0.0042(12)
C1 0.0210(18) 0.0168(17) 0.0242(19) 0.0032(14) 0.0037(15) 0.0011(14)
C2 0.0247(18) 0.0163(16) 0.0203(18) 0.0019(14) 0.0017(14) 0.0089(15)
C3 0.0215(17) 0.0182(16) 0.0160(17) 0.0014(13) 0.0063(14) 0.0059(14)
C4 0.0173(16) 0.0152(16) 0.0180(17) 0.0019(13) 0.0029(13) 0.0037(14)
C5 0.0161(16) 0.0210(17) 0.0120(16) 0.0019(13) 0.0033(13) 0.0053(14)
C6 0.0293(19) 0.0255(18) 0.0162(18) 0.0031(14) 0.0054(15) 0.0110(16)
C7 0.0110(15) 0.0175(16) 0.0172(17) 0.0033(13) 0.0030(12) 0.0049(13)
C8 0.0181(17) 0.0233(18) 0.0158(17) 0.0043(14) 0.0025(13) 0.0045(14)
C9 0.0177(17) 0.0188(17) 0.029(2) 0.0097(15) 0.0047(15) 0.0075(14)
C10 0.0183(17) 0.0141(16) 0.0246(18) -0.0009(14) 0.0024(14) 0.0051(14)
C11 0.0164(16) 0.0183(16) 0.0158(17) -0.0011(13) 0.0039(13) 0.0056(14)
C12 0.0213(17) 0.0196(17) 0.0195(18) -0.0033(14) 0.0018(14) 0.0071(15)
C13 0.0231(18) 0.0160(16) 0.0194(18) 0.0022(13) 0.0036(14) 0.0082(14)
C14 0.0158(16) 0.0158(16) 0.0158(16) 0.0006(13) -0.0008(13) 0.0025(13)
C15 0.0192(17) 0.0190(16) 0.0159(17) 0.0020(13) 0.0057(13) 0.0049(14)
C16 0.0169(16) 0.0193(16) 0.0124(16) 0.0011(13) 0.0033(13) 0.0036(14)
C17 0.0271(19) 0.0231(18) 0.0140(18) 0.0011(14) 0.0030(14) 0.0028(15)
C18 0.0130(15) 0.0185(16) 0.0157(17) 0.0000(13) 0.0043(13) 0.0018(13)
C19 0.0174(16) 0.0221(17) 0.0166(17) -0.0037(14) 0.0026(13) 0.0027(14)
C20 0.0232(18) 0.0208(18) 0.026(2) -0.0045(15) 0.0056(15) 0.0073(15)
C21 0.0214(18) 0.0179(17) 0.026(2) 0.0044(14) 0.0012(15) 0.0060(15)
C22 0.0212(17) 0.0183(17) 0.0181(17) 0.0022(13) 0.0031(14) 0.0038(14)

loop_
_atom_type_symbol
_atom_type_description
_atom_type_scat_dispersion_real
_atom_type_scat_dispersion_imag
_atom_type_scat_source
C C 0.0033 0.0016 'International Tables Vol C Tables 4.2.6.8 and 6.1.1.4'
H H 0.0000 0.0000 'International Tables Vol C Tables 4.2.6.8 and 6.1.1.4'
N N 0.0061 0.0033 'International Tables Vol C Tables 4.2.6.8 and 6.1.1.4'
Cu Cu 0.3201 1.2651 'International Tables Vol C Tables 4.2.6.8 and 6.1.1.4'
Cl Cl 0.1484 0.1585 'International Tables Vol C Tables 4.2.6.8 and 6.1.1.4'

loop_
_geom_angle_atom_site_label_1
_geom_angle_atom_site_label_2
_geom_angle_atom_site_label_3
_geom_angle
_geom_angle_site_symmetry_1
_geom_angle_site_symmetry_3
_geom_angle_publ_flag
N1 Cu1 N3 172.26(11) . . ?
N1 Cu1 N2 84.20(11) . . ?
N3 Cu1 N2 88.36(11) . . ?
N1 Cu1 Cl2 92.43(9) . . ?
N3 Cu1 Cl2 93.72(8) . . ?
N2 Cu1 Cl2 126.67(8) . . ?
N1 Cu1 Cl1 91.56(8) . . ?
N3 Cu1 Cl1 89.62(8) . . ?
N2 Cu1 Cl1 114.71(8) . . ?
Cl2 Cu1 Cl1 118.59(3) . . ?
N4 Cu2 N6 172.94(11) . . ?
N4 Cu2 N5 84.43(11) . . ?
N6 Cu2 N5 88.66(11) . . ?
N4 Cu2 Cl4 92.02(9) . . ?
N6 Cu2 Cl4 92.22(8) . . ?
N5 Cu2 Cl4 115.18(8) . . ?
N4 Cu2 Cl3 91.16(8) . . ?
N6 Cu2 Cl3 92.39(8) . . ?
N5 Cu2 Cl3 131.87(8) . . ?
Cl4 Cu2 Cl3 112.85(3) . . ?
Cu2 Cl3 Cu2 180.0 2_777 . ?
C1 N1 Cu1 108.5(2) . . ?
C2 N2 C3 117.7(3) . . ?
C2 N2 C4 120.6(3) . . ?
C3 N2 C4 89.1(2) . . ?
C2 N2 Cu1 108.7(2) . . ?
C3 N2 Cu1 112.7(2) . . ?
C4 N2 Cu1 106.65(19) . . ?
C11 N3 C7 118.8(3) . . ?
C11 N3 Cu1 115.2(2) . . ?
C7 N3 Cu1 125.9(2) . . ?
C12 N4 Cu2 106.9(2) . . ?
C13 N5 C15 117.4(3) . . ?
C13 N5 C14 120.4(3) . . ?
C15 N5 C14 89.0(2) . . ?
C13 N5 Cu2 109.2(2) . . ?
C15 N5 Cu2 113.7(2) . . ?
C14 N5 Cu2 105.67(19) . . ?
C22 N6 C18 118.5(3) . . ?
C22 N6 Cu2 115.8(2) . . ?
C18 N6 Cu2 125.7(2) . . ?
N1 C1 C2 107.5(3) . . ?
N2 C2 C1 108.3(3) . . ?
N2 C3 C5 89.2(2) . . ?
N2 C4 C5 88.5(2) . . ?
C6 C5 C7 113.5(3) . . ?
C6 C5 C3 115.3(3) . . ?
C7 C5 C3 111.0(3) . . ?
C6 C5 C4 116.4(3) . . ?
C7 C5 C4 112.8(3) . . ?
C3 C5 C4 84.7(2) . . ?
N3 C7 C8 120.2(3) . . ?
N3 C7 C5 117.3(3) . . ?
C8 C7 C5 122.5(3) . . ?
C9 C8 C7 120.1(3) . . ?
C8 C9 C10 119.4(3) . . ?
C11 C10 C9 118.0(3) . . ?
N3 C11 C10 123.3(3) . . ?
N4 C12 C13 106.9(3) . . ?
N5 C13 C12 108.5(3) . . ?
N5 C14 C16 88.4(2) . . ?
N5 C15 C16 89.2(2) . . ?
C17 C16 C18 114.1(3) . . ?
C17 C16 C15 114.7(3) . . ?
C18 C16 C15 110.4(3) . . ?
C17 C16 C14 116.9(3) . . ?
C18 C16 C14 112.2(3) . . ?
C15 C16 C14 85.1(2) . . ?
N6 C18 C19 120.4(3) . . ?
N6 C18 C16 117.6(3) . . ?
C19 C18 C16 122.0(3) . . ?
C20 C19 C18 120.5(3) . . ?
C21 C20 C19 118.7(3) . . ?
C22 C21 C20 118.5(3) . . ?
N6 C22 C21 123.3(3) . . ?

loop_
_geom_bond_atom_site_label_1
_geom_bond_atom_site_label_2
_geom_bond_distance
_geom_bond_site_symmetry_2
_geom_bond_publ_flag
Cu1 N1 1.992(3) . ?
Cu1 N3 2.028(3) . ?
Cu1 N2 2.062(3) . ?
Cu1 Cl2 2.3568(9) . ?
Cu1 Cl1 2.4156(9) . ?
Cu2 N4 1.999(3) . ?
Cu2 N6 2.022(3) . ?
Cu2 N5 2.038(3) . ?
Cu2 Cl4 2.3932(9) . ?
Cu2 Cl3 2.4588(4) . ?
Cu2 Cu2 4.9177(9) 2_777 ?
Cl3 Cu2 2.4588(4) 2_777 ?
N1 C1 1.478(4) . ?
N2 C2 1.465(4) . ?
N2 C3 1.489(4) . ?
N2 C4 1.506(4) . ?
N3 C11 1.341(4) . ?
N3 C7 1.366(4) . ?
N4 C12 1.484(4) . ?
N5 C13 1.474(4) . ?
N5 C15 1.493(4) . ?
N5 C14 1.508(4) . ?
N6 C22 1.350(4) . ?
N6 C18 1.359(4) . ?
C1 C2 1.518(5) . ?
C3 C5 1.559(5) . ?
C4 C5 1.560(4) . ?
C5 C6 1.520(5) . ?
C5 C7 1.522(5) . ?
C7 C8 1.387(5) . ?
C8 C9 1.382(5) . ?
C9 C10 1.383(5) . ?
C10 C11 1.380(5) . ?
C12 C13 1.511(5) . ?
C14 C16 1.558(4) . ?
C15 C16 1.550(5) . ?
C16 C17 1.519(4) . ?
C16 C18 1.522(5) . ?
C18 C19 1.390(5) . ?
C19 C20 1.385(5) . ?
C20 C21 1.383(5) . ?
C21 C22 1.377(5) . ?

loop_
_geom_hbond_atom_site_label_D
_geom_hbond_atom_site_label_H
_geom_hbond_atom_site_label_A
_geom_hbond_distance_DH
_geom_hbond_distance_HA
_geom_hbond_distance_DA
_geom_hbond_angle_DHA
_geom_hbond_site_symmetry_A
N1 H1B Cl1 0.90 2.51 3.329(3) 150.9 2_666
N1 H1A Cl2 0.84 2.56 3.323(3) 150.1 2_766
N4 H4A Cl4 0.88 2.62 3.419(3) 150.6 2_677
N4 H4B Cl5 0.97 2.61 3.470(3) 148.8 1_666
